data_4124200
loop_
_publ_author_name
'Lu, Hongcheng'
'Yamamoto, Takafumi'
'Yoshimune, Wataru'
'Hayashi, Naoaki'
'Kobayashi, Yoji'
'Ajiro, Yoshitami'
'Kageyama, Hiroshi'

_publ_section_title
;
 A Nearly Ideal One-Dimensional S = 5/2 Antiferromagnet FeF3(4,4'-bpy)
 (4,4'-bpy =4,4'-bipyridyl) with Strong Intrachain Interactions.
;
_journal_issue 31
_journal_name_full 'Journal of the American Chemical Society'
_journal_page_first 9804
_journal_page_last 9807
_journal_paper_doi 10.1021/jacs.5b06120
_journal_volume 137
_journal_year 2015
_chemical_formula_moiety 'C10 H8 F3 Fe N2'
_chemical_formula_sum 'C10 H8 F3 Fe N2'
_chemical_formula_weight 269.03
_space_group_crystal_system orthorhombic
_space_group_IT_number 23
_space_group_name_Hall 'I 2 2'
_space_group_name_H-M_alt 'I 2 2 2'
_symmetry_cell_setting orthorhombic
_symmetry_Int_Tables_number 23
_symmetry_space_group_name_Hall 'I 2 2'
_symmetry_space_group_name_H-M 'I 2 2 2'
_atom_sites_solution_hydrogens geom
_audit_creation_method SHELXL-2014/7
_cell_angle_alpha 90
_cell_angle_beta 90
_cell_angle_gamma 90
_cell_formula_units_Z 2
_cell_length_a 3.8900(3)
_cell_length_b 10.7997(9)
_cell_length_c 11.3951(8)
_cell_measurement_temperature 296(2)
_cell_volume 478.72(6)
_computing_cell_refinement RAPID-AUTO
_computing_data_collection RAPID-AUTO
_computing_data_reduction RAPID-AUTO
_computing_molecular_graphics 'Ortep-3 for Windows (Farrugia, 1997)'
_computing_publication_material 'WinGX publication routines (Farrugia, 1999)'
_computing_structure_refinement 'SHELXL-97 (Sheldrick, 1997)'
_computing_structure_solution 'SIR97 (Giacovazzo et al, 1997)'
_diffrn_ambient_temperature 296(2)
_diffrn_measured_fraction_theta_full 0.996
_diffrn_measured_fraction_theta_max 0.997
_diffrn_measurement_device_type 'Rigaku R-AXIS RAPID'
_diffrn_radiation_probe x-ray
_diffrn_radiation_type MoK\a
_diffrn_radiation_wavelength 0.71073
_diffrn_reflns_av_R_equivalents 0.0281
_diffrn_reflns_av_unetI/netI 0.0238
_diffrn_reflns_laue_measured_fraction_full 0.996
_diffrn_reflns_laue_measured_fraction_max 0.997
_diffrn_reflns_limit_h_max 5
_diffrn_reflns_limit_h_min -5
_diffrn_reflns_limit_k_max 13
_diffrn_reflns_limit_k_min -13
_diffrn_reflns_limit_l_max 14
_diffrn_reflns_limit_l_min -14
_diffrn_reflns_number 2319
_diffrn_reflns_point_group_measured_fraction_full 0.998
_diffrn_reflns_point_group_measured_fraction_max 0.998
_diffrn_reflns_theta_full 25.240
_diffrn_reflns_theta_max 27.336
_diffrn_reflns_theta_min 3.576
_exptl_absorpt_coefficient_mu 1.589
_exptl_absorpt_correction_T_max 0.837
_exptl_absorpt_correction_T_min 0.714
_exptl_absorpt_correction_type multi-scan
_exptl_absorpt_process_details RAPID-AUTO-2.4
_exptl_crystal_colour Green
_exptl_crystal_density_diffrn 1.866
_exptl_crystal_description block
_exptl_crystal_F_000 270
_exptl_crystal_size_max 0.261
_exptl_crystal_size_mid 0.182
_exptl_crystal_size_min 0.112
_refine_diff_density_max 0.571
_refine_diff_density_min -0.277
_refine_diff_density_rms 0.063
_refine_ls_abs_structure_details
;
 Refined as an inversion twin.
;
_refine_ls_abs_structure_Flack 0.06(4)
_refine_ls_extinction_method none
_refine_ls_goodness_of_fit_ref 1.146
_refine_ls_hydrogen_treatment constr
_refine_ls_matrix_type full
_refine_ls_number_parameters 41
_refine_ls_number_reflns 546
_refine_ls_number_restraints 0
_refine_ls_restrained_S_all 1.146
_refine_ls_R_factor_all 0.0208
_refine_ls_R_factor_gt 0.0196
_refine_ls_shift/su_max 0.000
_refine_ls_shift/su_mean 0.000
_refine_ls_structure_factor_coef Fsqd
_refine_ls_weighting_details 'w=1/[\s^2^(Fo^2^)+(0.0205P)^2^+0.4306P] where P=(Fo^2^+2Fc^2^)/3'
_refine_ls_weighting_scheme calc
_refine_ls_wR_factor_gt 0.0498
_refine_ls_wR_factor_ref 0.0512
_reflns_Friedel_coverage 0.601
_reflns_friedel_fraction_full 1.000
_reflns_friedel_fraction_max 1.000
_reflns_number_gt 534
_reflns_number_total 548
_reflns_threshold_expression 'I > 2\s(I)'
_cod_data_source_file ja5b06120_si_002.cif
_cod_data_source_block C10H8N2FeF3
_cod_depositor_comments 'Adding full bibliography for 4124200.cif.'
_cod_database_code 4124200
_shelx_space_group_comment
;
The symmetry employed for this shelxl refinement is uniquely defined
by the following loop, which should always be used as a source of
symmetry information in preference to the above space-group names.
They are only intended as comments.
;
_shelx_estimated_absorpt_t_min 0.714
_shelx_estimated_absorpt_t_max 0.837

loop_
_space_group_symop_operation_xyz
'x, y, z'
'-x, -y, z'
'x, -y, -z'
'-x, y, -z'
'x+1/2, y+1/2, z+1/2'
'-x+1/2, -y+1/2, z+1/2'
'x+1/2, -y+1/2, -z+1/2'
'-x+1/2, y+1/2, -z+1/2'

loop_
_atom_site_label
_atom_site_type_symbol
_atom_site_fract_x
_atom_site_fract_y
_atom_site_fract_z
_atom_site_U_iso_or_equiv
_atom_site_adp_type
_atom_site_occupancy
_atom_site_site_symmetry_order
_atom_site_calc_flag
_atom_site_refinement_flags_posn
_atom_site_refinement_flags_adp
_atom_site_refinement_flags_occupancy
Fe1 Fe 0.0000 0.0000 0.0000 0.01178(19) Uani 1 4 d S T P
F1 F 0.0000 0.17219(17) 0.0000 0.0291(5) Uani 1 2 d S T P
F2 F -0.5000 0.0000 0.0000 0.0351(7) Uani 1 4 d S T P
N1 N 0.0000 0.0000 0.1896(2) 0.0169(5) Uani 1 2 d S T P
C1 C 0.0000 0.0000 0.4348(2) 0.0186(6) Uani 1 2 d S T P
C3 C -0.1055(7) 0.0997(3) 0.2510(3) 0.0226(7) Uani 1 1 d . . .
H3 H -0.1815 0.1688 0.2097 0.034 Uiso 1 1 calc R U .
C2 C -0.1063(8) 0.1042(3) 0.3717(2) 0.0228(7) Uani 1 1 d . . .
H2 H -0.1766 0.1755 0.4106 0.034 Uiso 1 1 calc R U .

loop_
_atom_site_aniso_label
_atom_site_aniso_U_11
_atom_site_aniso_U_22
_atom_site_aniso_U_33
_atom_site_aniso_U_23
_atom_site_aniso_U_13
_atom_site_aniso_U_12
Fe1 0.0102(3) 0.0154(3) 0.0097(3) 0.000 0.000 0.000
F1 0.0487(13) 0.0170(10) 0.0215(9) 0.000 -0.001(3) 0.000
F2 0.0103(13) 0.068(2) 0.0272(14) 0.000 0.000 0.000
N1 0.0184(12) 0.0199(13) 0.0123(11) 0.000 0.000 0.001(3)
C1 0.0212(15) 0.0223(17) 0.0123(15) 0.000 0.000 0.001(4)
C3 0.0322(17) 0.0190(14) 0.0165(12) 0.0022(10) -0.0006(10) 0.0068(11)
C2 0.0321(17) 0.0196(14) 0.0167(12) -0.0015(10) 0.0018(10) 0.0053(11)

loop_
_atom_type_symbol
_atom_type_description
_atom_type_scat_dispersion_real
_atom_type_scat_dispersion_imag
_atom_type_scat_source
C C 0.0033 0.0016 'International Tables Vol C Tables 4.2.6.8 and 6.1.1.4'
H H 0.0000 0.0000 'International Tables Vol C Tables 4.2.6.8 and 6.1.1.4'
N N 0.0061 0.0033 'International Tables Vol C Tables 4.2.6.8 and 6.1.1.4'
F F 0.0171 0.0103 'International Tables Vol C Tables 4.2.6.8 and 6.1.1.4'
Fe Fe 0.3463 0.8444 'International Tables Vol C Tables 4.2.6.8 and 6.1.1.4'

loop_
_geom_angle_atom_site_label_1
_geom_angle_atom_site_label_2
_geom_angle_atom_site_label_3
_geom_angle
_geom_angle_site_symmetry_1
_geom_angle_site_symmetry_3
F1 Fe1 F1 180.0 2 .
F1 Fe1 F2 90.0 2 1_655
F1 Fe1 F2 90.0 . 1_655
F1 Fe1 F2 90.0 2 .
F1 Fe1 F2 90.0 . .
F2 Fe1 F2 180.0 1_655 .
F1 Fe1 N1 90.0 2 .
F1 Fe1 N1 90.0 . .
F2 Fe1 N1 90.0 1_655 .
F2 Fe1 N1 90.0 . .
F1 Fe1 N1 90.0 2 3
F1 Fe1 N1 90.0 . 3
F2 Fe1 N1 90.0 1_655 3
F2 Fe1 N1 90.0 . 3
N1 Fe1 N1 180.0 . 3
Fe1 F2 Fe1 180.0 1_455 .
C3 N1 C3 117.5(3) 2 .
C3 N1 Fe1 121.25(15) 2 .
C3 N1 Fe1 121.25(15) . .
C2 C1 C2 118.0(3) 2 .
C2 C1 C1 120.98(15) 2 3_556
C2 C1 C1 120.98(15) . 3_556
N1 C3 C2 123.2(3) . .
N1 C3 H3 118.4 . .
C2 C3 H3 118.4 . .
C3 C2 C1 119.0(2) . .
C3 C2 H2 120.5 . .
C1 C2 H2 120.5 . .

loop_
_geom_bond_atom_site_label_1
_geom_bond_atom_site_label_2
_geom_bond_distance
_geom_bond_site_symmetry_2
Fe1 F1 1.8595(19) 2
Fe1 F1 1.8595(19) .
Fe1 F2 1.94499(16) 1_655
Fe1 F2 1.94499(16) .
Fe1 N1 2.161(2) .
Fe1 N1 2.161(2) 3
F2 Fe1 1.94499(16) 1_455
N1 C3 1.347(3) 2
N1 C3 1.348(3) .
C1 C2 1.398(3) 2
C1 C2 1.398(3) .
C1 C1 1.486(5) 3_556
C3 C2 1.376(4) .
C3 H3 0.9300 .
C2 H2 0.9300 .
